data_4116407
loop_
_publ_author_name
'A. L. Barra'
'A. Caneschi'
'A. Cornia'
'F. Fabrizi de Biani'
'D. Gatteschi'
'C. Sangregorio'
'R. Sessoli'
'L. Sorace'

_publ_section_title
;
 Single-Molecule Magnet Behavior of a Tetranuclear Iron(III) Complex. The
 Origin of Slow Magnetic Relaxation in Iron(III) Clusters
;
_journal_name_full 'Journal of the American Chemical Society'
_journal_page_first 5302
_journal_page_last 5310
_journal_paper_doi 10.1021/ja9818755
_journal_volume 121
_journal_year 1999
_chemical_formula_moiety Fe4(OCH3)6(C11H19O2)6
_chemical_formula_sum 'C72 H132 Fe4 O18'
_chemical_formula_weight 1509.18
_chemical_name_systematic
; 
 ? 
;
_space_group_IT_number 15
_symmetry_cell_setting monoclinic
_symmetry_space_group_name_Hall '-C 2yc'
_symmetry_space_group_name_H-M 'C 1 2/c 1'
_atom_sites_solution_hydrogens geom
_atom_sites_solution_primary direct
_atom_sites_solution_secondary difmap
_audit_creation_method SHELXL-97
_cell_angle_alpha 90.00
_cell_angle_beta 94.965(10)
_cell_angle_gamma 90.00
_cell_formula_units_Z 4
_cell_length_a 29.217(5)
_cell_length_b 15.996(5)
_cell_length_c 18.244(5)
_cell_measurement_reflns_used 25
_cell_measurement_temperature 200(2)
_cell_measurement_theta_max 40.91
_cell_measurement_theta_min 18.12
_cell_volume 8494(4)
_computing_cell_refinement 'Enraf-Nonius CAD4-Fortran Version 5.0'
_computing_data_collection 'Enraf-Nonius CAD4-Fortran Version 5.0'
_computing_data_reduction 'SDP (Frenz & Enraf Nonius, 1984)'
_computing_molecular_graphics 'ZORTEP (Zsolnai, 1998)'
_computing_publication_material 'SHELXL-97 (Sheldrick, 1997)'
_computing_structure_refinement 'SHELXL-97 (Sheldrick, 1997)'
_computing_structure_solution 'SIR92 (Altomare, 1994)'
_diffrn_ambient_temperature 200(2)
_diffrn_measured_fraction_theta_full 0.474
_diffrn_measured_fraction_theta_max 0.474
_diffrn_measurement_device_type 'Enraf-Nonius CAD4 4-circle-diffractometer'
_diffrn_measurement_method 'Profile fitted 2\q/\w scans (Clegg, 1981)'
_diffrn_radiation_monochromator graphite
_diffrn_radiation_source 'fine-focus sealed tube'
_diffrn_radiation_type CuK\a
_diffrn_radiation_wavelength 1.54052
_diffrn_reflns_av_R_equivalents 0.0718
_diffrn_reflns_av_sigmaI/netI 0.0925
_diffrn_reflns_limit_h_max 30
_diffrn_reflns_limit_h_min -30
_diffrn_reflns_limit_k_max 16
_diffrn_reflns_limit_k_min 0
_diffrn_reflns_limit_l_max 19
_diffrn_reflns_limit_l_min 0
_diffrn_reflns_number 5290
_diffrn_reflns_theta_full 53.90
_diffrn_reflns_theta_max 53.90
_diffrn_reflns_theta_min 3.03
_diffrn_standards_decay_% none
_diffrn_standards_interval_time 3600
_diffrn_standards_number 2
_exptl_absorpt_coefficient_mu 5.841
_exptl_absorpt_correction_T_max 0.999
_exptl_absorpt_correction_T_min 0.514
_exptl_absorpt_correction_type 'empirical (PSI scans)'
_exptl_crystal_colour Yellow
_exptl_crystal_density_diffrn 1.180
_exptl_crystal_description Rod-like
_exptl_crystal_F_000 3248
_exptl_crystal_size_max 0.20
_exptl_crystal_size_mid 0.14
_exptl_crystal_size_min 0.12
_refine_diff_density_max 0.440
_refine_diff_density_min -0.781
_refine_diff_density_rms 0.081
_refine_ls_extinction_method none
_refine_ls_goodness_of_fit_ref 1.084
_refine_ls_hydrogen_treatment mixed
_refine_ls_matrix_type full
_refine_ls_number_parameters 502
_refine_ls_number_reflns 5084
_refine_ls_number_restraints 183
_refine_ls_restrained_S_all 1.075
_refine_ls_R_factor_all 0.1410
_refine_ls_R_factor_gt 0.0750
_refine_ls_shift/su_max 0.093
_refine_ls_shift/su_mean 0.017
_refine_ls_structure_factor_coef Fsqd
_refine_ls_weighting_details 'w=1/[sigma^2(Fo^2)+(0.1528*P)^2+0.0000*P] where P=(Max(Fo^2,0)+2*Fc^2)/3'
_refine_ls_weighting_scheme calc
_refine_ls_wR_factor_gt 0.2091
_refine_ls_wR_factor_ref 0.2509
_reflns_number_gt 2951
_reflns_number_total 5084
_reflns_threshold_expression >2sigma(I)
_cod_data_source_file ja9818755.cif
_cod_data_source_block fe4(dpm)
_cod_depositor_comments
;
The following automatic conversions were performed:

'_refine_ls_weighting_scheme' value 'calc
w=1/[sigma^2(Fo^2)+(0.1528*P)^2+0.0000*P] where
P=(Max(Fo^2,0)+2*Fc^2)/3' was changed to 'calc'. New tag
'_refine_ls_weighting_details' was created. The value of the new tag
was set to 'w=1/[sigma^2(Fo^2)+(0.1528*P)^2+0.0000*P] where
P=(Max(Fo^2,0)+2*Fc^2)/3'.

Automatic conversion script
Id: cif_fix_values 3143 2015-03-26 13:38:13Z robertas 
;
_cod_database_code 4116407

loop_
_symmetry_equiv_pos_as_xyz
'x, y, z'
'-x, y, -z+1/2'
'x+1/2, y+1/2, z'
'-x+1/2, y+1/2, -z+1/2'
'-x, -y, -z'
'x, -y, z-1/2'
'-x+1/2, -y+1/2, -z'
'x+1/2, -y+1/2, z-1/2'

loop_
_atom_site_label
_atom_site_type_symbol
_atom_site_fract_x
_atom_site_fract_y
_atom_site_fract_z
_atom_site_U_iso_or_equiv
_atom_site_adp_type
_atom_site_occupancy
_atom_site_calc_flag
_atom_site_refinement_flags
_atom_site_disorder_assembly
_atom_site_disorder_group
Fe1 Fe 0.5000 -0.12035(9) 0.7500 0.0483(5) Uani 1 d S . 1
Fe2 Fe 0.5000 0.07632(9) 0.7500 0.0540(5) Uani 1 d S . 1
Fe3 Fe 0.59521(4) -0.21122(7) 0.75562(7) 0.0590(5) Uani 1 d . A 1
O1 O 0.52112(16) -0.0206(3) 0.8109(3) 0.0552(13) Uani 1 d . B 1
O2 O 0.55449(15) -0.1400(3) 0.6921(3) 0.0554(13) Uani 1 d . A 1
O3 O 0.54117(16) -0.2001(3) 0.8105(3) 0.0587(13) Uani 1 d . A 1
O4 O 0.53008(18) 0.1587(3) 0.8205(3) 0.0655(14) Uani 1 d . C 1
O5 O 0.55586(18) 0.0948(3) 0.6935(3) 0.0640(14) Uani 1 d . C 1
O6 O 0.63110(18) -0.1174(3) 0.8070(3) 0.0682(15) Uani 1 d . A 1
O7 O 0.64574(18) -0.2113(4) 0.6884(3) 0.0787(16) Uani 1 d . A 1
O8 O 0.6293(2) -0.2834(3) 0.8312(3) 0.0780(17) Uani 1 d . A 1
O9 O 0.57660(18) -0.3203(3) 0.7059(3) 0.0715(16) Uani 1 d . A 1
C1 C 0.5424(3) -0.0191(5) 0.8840(4) 0.072(2) Uani 1 d . B 1
H1A H 0.5717 0.0106 0.8848 0.108 Uiso 1 calc R B 1
H1B H 0.5478 -0.0765 0.9013 0.108 Uiso 1 calc R B 1
H1C H 0.5222 0.0095 0.9161 0.108 Uiso 1 calc R B 1
C2 C 0.5647(4) -0.1014(6) 0.6267(5) 0.100(3) Uani 1 d . A 1
H2A H 0.5981 -0.0964 0.6260 0.150 Uiso 1 calc R A 1
H2B H 0.5508 -0.0456 0.6236 0.150 Uiso 1 calc R A 1
H2C H 0.5524 -0.1350 0.5846 0.150 Uiso 1 calc R A 1
C3 C 0.5301(3) -0.2521(5) 0.8697(5) 0.083(3) Uani 1 d . A 1
H3A H 0.5551 -0.2921 0.8814 0.124 Uiso 1 calc R A 1
H3B H 0.5016 -0.2824 0.8556 0.124 Uiso 1 calc R A 1
H3C H 0.5261 -0.2175 0.9130 0.124 Uiso 1 calc R A 1
C4 C 0.5610(3) 0.2115(5) 0.8120(4) 0.063(2) Uani 1 d D C 1
C5 C 0.5869(3) 0.2142(5) 0.7527(5) 0.075(2) Uani 1 d D C 1
H5 H 0.6085 0.2584 0.7506 0.090 Uiso 1 calc R C 1
C6 C 0.5835(3) 0.1561(5) 0.6952(4) 0.066(2) Uani 1 d D C 1
C13 C 0.5701(3) 0.2726(5) 0.8777(5) 0.079(3) Uani 1 d D C 1
C14 C 0.5755(5) 0.2221(6) 0.9488(5) 0.137(5) Uani 1 d D C 1
H14A H 0.6036 0.1883 0.9498 0.205 Uiso 1 calc R C 1
H14B H 0.5489 0.1853 0.9513 0.205 Uiso 1 calc R C 1
H14C H 0.5777 0.2602 0.9910 0.205 Uiso 1 calc R C 1
C15 C 0.5275(4) 0.3253(8) 0.8798(8) 0.189(8) Uani 1 d D C 1
H15A H 0.5232 0.3589 0.8348 0.284 Uiso 1 calc R C 1
H15B H 0.5309 0.3625 0.9227 0.284 Uiso 1 calc R C 1
H15C H 0.5008 0.2890 0.8834 0.284 Uiso 1 calc R C 1
C16 C 0.6115(5) 0.3281(8) 0.8709(7) 0.173(7) Uani 1 d D C 1
H16A H 0.6392 0.2934 0.8707 0.260 Uiso 1 calc R C 1
H16B H 0.6149 0.3668 0.9126 0.260 Uiso 1 calc R C 1
H16C H 0.6074 0.3599 0.8249 0.260 Uiso 1 calc R C 1
C17 C 0.6136(3) 0.1624(7) 0.6320(5) 0.093(3) Uani 1 d D C 1
C18 C 0.5832(4) 0.1598(11) 0.5614(6) 0.191(8) Uani 1 d D C 1
H18A H 0.6021 0.1610 0.5197 0.286 Uiso 1 calc R C 1
H18B H 0.5626 0.2083 0.5590 0.286 Uiso 1 calc R C 1
H18C H 0.5649 0.1083 0.5596 0.286 Uiso 1 calc R C 1
C19 C 0.6462(5) 0.2363(8) 0.6371(7) 0.163(6) Uani 1 d D C 1
H19A H 0.6647 0.2360 0.5947 0.245 Uiso 1 calc R C 1
H19B H 0.6666 0.2324 0.6826 0.245 Uiso 1 calc R C 1
H19C H 0.6285 0.2883 0.6373 0.245 Uiso 1 calc R C 1
C20 C 0.6457(4) 0.0862(9) 0.6372(7) 0.159(6) Uani 1 d D C 1
H20A H 0.6650 0.0869 0.5960 0.238 Uiso 1 calc R C 1
H20B H 0.6273 0.0349 0.6354 0.238 Uiso 1 calc R C 1
H20C H 0.6652 0.0883 0.6837 0.238 Uiso 1 calc R C 1
C7 C 0.6747(5) -0.0977(7) 0.8053(8) 0.072(3) Uani 0.70 d P A 1
C8 C 0.7026(5) -0.1300(8) 0.7521(8) 0.081(4) Uani 0.70 d P A 1
H8 H 0.7340 -0.1139 0.7557 0.097 Uiso 0.70 calc PR A 1
C9 C 0.6876(4) -0.1827(8) 0.6960(8) 0.072(3) Uani 0.70 d P A 1
C21 C 0.6938(4) -0.0361(8) 0.8627(7) 0.072(5) Uani 0.70 d PD A 1
C22 C 0.6739(5) 0.0497(8) 0.8379(10) 0.108(6) Uani 0.70 d PD A 1
H22A H 0.6847 0.0925 0.8737 0.161 Uiso 0.70 calc PR A 1
H22B H 0.6402 0.0472 0.8345 0.161 Uiso 0.70 calc PR A 1
H22C H 0.6840 0.0638 0.7896 0.161 Uiso 0.70 calc PR A 1
C23 C 0.7463(4) -0.0303(9) 0.8683(9) 0.104(5) Uani 0.70 d PD A 1
H23A H 0.7566 0.0098 0.9068 0.155 Uiso 0.70 calc PR A 1
H23B H 0.7563 -0.0116 0.8211 0.155 Uiso 0.70 calc PR A 1
H23C H 0.7595 -0.0853 0.8806 0.155 Uiso 0.70 calc PR A 1
C24 C 0.6787(4) -0.0569(10) 0.9371(6) 0.102(5) Uani 0.70 d PD A 1
H24A H 0.6929 -0.0177 0.9737 0.154 Uiso 0.70 calc PR A 1
H24B H 0.6881 -0.1140 0.9505 0.154 Uiso 0.70 calc PR A 1
H24C H 0.6452 -0.0523 0.9359 0.154 Uiso 0.70 calc PR A 1
C25 C 0.7165(5) -0.2070(9) 0.6325(9) 0.121(8) Uani 0.70 d PD A 1
C26 C 0.6982(9) -0.1572(15) 0.5634(10) 0.216(16) Uani 0.70 d PD A 1
H26A H 0.6662 -0.1728 0.5495 0.324 Uiso 0.70 calc PR A 1
H26B H 0.7169 -0.1702 0.5228 0.324 Uiso 0.70 calc PR A 1
H26C H 0.7000 -0.0972 0.5741 0.324 Uiso 0.70 calc PR A 1
C27 C 0.7117(10) -0.2967(10) 0.6095(16) 0.26(2) Uani 0.70 d PD A 1
H27A H 0.6815 -0.3053 0.5825 0.390 Uiso 0.70 calc PR A 1
H27B H 0.7144 -0.3326 0.6532 0.390 Uiso 0.70 calc PR A 1
H27C H 0.7359 -0.3109 0.5776 0.390 Uiso 0.70 calc PR A 1
C28 C 0.7656(6) -0.1873(19) 0.6513(13) 0.30(2) Uani 0.70 d PD A 1
H28A H 0.7776 -0.2216 0.6932 0.447 Uiso 0.70 calc PR A 1
H28B H 0.7689 -0.1280 0.6643 0.447 Uiso 0.70 calc PR A 1
H28C H 0.7830 -0.1992 0.6089 0.447 Uiso 0.70 calc PR A 1
C10 C 0.6481(4) -0.3546(8) 0.8260(7) 0.071(3) Uani 0.70 d P A 1
C11 C 0.6336(5) -0.4104(7) 0.7680(7) 0.076(4) Uani 0.70 d P A 1
H11 H 0.6477 -0.4639 0.7671 0.092 Uiso 0.70 calc PR A 1
C12 C 0.5999(4) -0.3904(7) 0.7124(8) 0.070(3) Uani 0.70 d P A 1
C29 C 0.6809(5) -0.3835(8) 0.8898(9) 0.090(6) Uani 0.70 d PD A 1
C30 C 0.6524(8) -0.3875(17) 0.9570(10) 0.216(16) Uani 0.70 d PD A 1
H30A H 0.6197 -0.3821 0.9405 0.323 Uiso 0.70 calc PR A 1
H30B H 0.6615 -0.3418 0.9909 0.323 Uiso 0.70 calc PR A 1
H30C H 0.6577 -0.4411 0.9822 0.323 Uiso 0.70 calc PR A 1
C31 C 0.7190(7) -0.3206(13) 0.9061(15) 0.257(18) Uani 0.70 d PD A 1
H31A H 0.7384 -0.3381 0.9499 0.386 Uiso 0.70 calc PR A 1
H31B H 0.7057 -0.2656 0.9149 0.386 Uiso 0.70 calc PR A 1
H31C H 0.7377 -0.3171 0.8641 0.386 Uiso 0.70 calc PR A 1
C32 C 0.7006(8) -0.4680(11) 0.8785(12) 0.212(13) Uani 0.70 d PD A 1
H32A H 0.6867 -0.4916 0.8322 0.318 Uiso 0.70 calc PR A 1
H32B H 0.6941 -0.5045 0.9194 0.318 Uiso 0.70 calc PR A 1
H32C H 0.7339 -0.4634 0.8763 0.318 Uiso 0.70 calc PR A 1
C33 C 0.5810(5) -0.4550(7) 0.6538(7) 0.081(5) Uani 0.70 d PD A 1
C34 C 0.6122(7) -0.5317(9) 0.6582(9) 0.174(11) Uani 0.70 d PD A 1
H34A H 0.6167 -0.5509 0.7093 0.261 Uiso 0.70 calc PR A 1
H34B H 0.6420 -0.5170 0.6408 0.261 Uiso 0.70 calc PR A 1
H34C H 0.5980 -0.5763 0.6273 0.261 Uiso 0.70 calc PR A 1
C35 C 0.5349(6) -0.4774(10) 0.6820(14) 0.175(9) Uani 0.70 d PD A 1
H35A H 0.5401 -0.5035 0.7306 0.262 Uiso 0.70 calc PR A 1
H35B H 0.5185 -0.5165 0.6478 0.262 Uiso 0.70 calc PR A 1
H35C H 0.5165 -0.4266 0.6857 0.262 Uiso 0.70 calc PR A 1
C36 C 0.5735(11) -0.4193(10) 0.5792(7) 0.219(15) Uani 0.70 d PD A 1
H36A H 0.6033 -0.4074 0.5604 0.328 Uiso 0.70 calc PR A 1
H36B H 0.5558 -0.3674 0.5809 0.328 Uiso 0.70 calc PR A 1
H36C H 0.5565 -0.4594 0.5466 0.328 Uiso 0.70 calc PR A 1
C7A C 0.6653(9) -0.1261(13) 0.8526(15) 0.066(8) Uiso 0.30 d PD D 2
C8A C 0.6826(10) -0.2022(13) 0.8759(16) 0.086(9) Uiso 0.30 d PD D 2
H8A H 0.7126 -0.2022 0.9006 0.103 Uiso 0.30 calc PR D 2
C9A C 0.6610(8) -0.2794(12) 0.8672(13) 0.056(6) Uiso 0.30 d PD D 2
C21A C 0.6921(11) -0.0429(16) 0.8687(17) 0.097(11) Uiso 0.30 d PD D 2
C22A C 0.6611(16) 0.035(2) 0.862(3) 0.142(5) Uiso 0.30 d PD D 2
C23A C 0.7269(14) -0.031(3) 0.813(2) 0.142(5) Uiso 0.30 d PD D 2
C24A C 0.7184(15) -0.048(2) 0.9429(18) 0.142(5) Uiso 0.30 d PD D 2
C25A C 0.6847(12) -0.3583(17) 0.8983(19) 0.097(11) Uiso 0.30 d PD D 2
C26A C 0.6505(17) -0.416(3) 0.929(3) 0.142(5) Uiso 0.30 d PD D 2
C27A C 0.7241(14) -0.342(3) 0.957(2) 0.142(5) Uiso 0.30 d PD D 2
C28A C 0.7085(15) -0.400(3) 0.836(2) 0.142(5) Uiso 0.30 d PD D 2
C10A C 0.6600(7) -0.2622(13) 0.6518(12) 0.052(6) Uiso 0.30 d PD E 3
C11A C 0.6385(8) -0.3376(14) 0.6382(15) 0.079(8) Uiso 0.30 d PD E 3
H11A H 0.6531 -0.3763 0.6082 0.094 Uiso 0.30 calc PR E 3
C12A C 0.5972(7) -0.3626(14) 0.6644(14) 0.053(6) Uiso 0.30 d PD E 3
C29A C 0.7087(8) -0.2439(19) 0.6256(16) 0.097(11) Uiso 0.30 d PD E 3
C30A C 0.7101(18) -0.155(2) 0.593(3) 0.142(5) Uiso 0.30 d PD E 3
C31A C 0.7161(15) -0.304(3) 0.563(2) 0.142(5) Uiso 0.30 d PD E 3
C32A C 0.7454(12) -0.256(3) 0.686(2) 0.142(5) Uiso 0.30 d PD E 3
C33A C 0.5790(10) -0.4491(17) 0.6416(19) 0.097(11) Uiso 0.30 d PD E 3
C34A C 0.6067(14) -0.484(2) 0.584(2) 0.142(5) Uiso 0.30 d PD E 3
C35A C 0.5761(17) -0.514(2) 0.703(2) 0.142(5) Uiso 0.30 d PD E 3
C36A C 0.5288(11) -0.435(3) 0.612(3) 0.142(5) Uiso 0.30 d PD E 3

loop_
_atom_site_aniso_label
_atom_site_aniso_U_11
_atom_site_aniso_U_22
_atom_site_aniso_U_33
_atom_site_aniso_U_23
_atom_site_aniso_U_13
_atom_site_aniso_U_12
Fe1 0.0447(9) 0.0411(9) 0.0582(10) 0.000 -0.0010(8) 0.000
Fe2 0.0546(10) 0.0433(9) 0.0641(11) 0.000 0.0044(8) 0.000
Fe3 0.0457(7) 0.0492(7) 0.0812(9) -0.0053(6) 0.0005(6) 0.0037(5)
O1 0.055(3) 0.046(3) 0.061(3) -0.005(2) -0.015(2) -0.004(2)
O2 0.051(3) 0.051(3) 0.066(3) 0.003(2) 0.009(3) -0.007(2)
O3 0.047(3) 0.053(3) 0.075(3) 0.002(3) 0.004(3) 0.011(2)
O4 0.077(4) 0.060(3) 0.061(3) 0.005(3) 0.011(3) -0.019(3)
O5 0.070(4) 0.060(3) 0.063(3) 0.002(3) 0.013(3) 0.002(3)
O6 0.048(3) 0.063(3) 0.091(4) -0.015(3) -0.009(3) 0.000(3)
O7 0.051(4) 0.084(4) 0.103(4) -0.013(4) 0.018(3) 0.001(3)
O8 0.077(4) 0.060(4) 0.095(4) -0.001(3) -0.003(4) 0.022(3)
O9 0.065(4) 0.053(3) 0.096(4) -0.011(3) 0.003(3) 0.005(3)
C1 0.073(6) 0.061(5) 0.077(6) -0.016(4) -0.023(5) 0.003(4)
C2 0.119(9) 0.093(7) 0.097(7) 0.033(6) 0.058(7) 0.018(6)
C3 0.066(6) 0.099(7) 0.084(6) 0.048(6) 0.004(5) 0.008(5)
C4 0.068(5) 0.051(5) 0.071(5) 0.006(4) 0.007(5) 0.002(4)
C5 0.063(5) 0.063(5) 0.101(7) 0.013(5) 0.010(5) -0.015(4)
C6 0.072(6) 0.060(5) 0.067(5) 0.020(4) 0.009(5) 0.008(5)
C13 0.101(7) 0.059(5) 0.076(6) 0.004(5) 0.007(5) -0.012(5)
C14 0.217(15) 0.091(8) 0.098(8) -0.033(7) -0.014(9) 0.014(8)
C15 0.202(15) 0.142(11) 0.207(15) -0.124(11) -0.078(12) 0.078(11)
C16 0.223(16) 0.173(12) 0.132(11) -0.070(10) 0.061(11) -0.128(12)
C17 0.084(7) 0.114(8) 0.086(7) 0.025(6) 0.030(6) -0.003(6)
C18 0.125(11) 0.38(2) 0.068(7) 0.057(11) 0.016(8) 0.011(13)
C19 0.184(14) 0.161(12) 0.160(12) -0.011(10) 0.099(11) -0.081(11)
C20 0.110(10) 0.241(16) 0.136(11) 0.009(11) 0.081(9) 0.048(11)
C7 0.079(10) 0.044(7) 0.091(10) 0.004(7) 0.000(8) 0.009(7)
C8 0.077(9) 0.065(8) 0.099(10) 0.010(8) -0.005(8) -0.027(7)
C9 0.038(7) 0.077(8) 0.104(10) 0.017(8) 0.018(7) 0.006(6)
C21 0.053(8) 0.078(9) 0.081(9) 0.024(7) -0.019(7) -0.021(7)
C22 0.106(13) 0.071(9) 0.140(17) 0.014(9) -0.020(11) -0.001(9)
C23 0.062(8) 0.139(13) 0.105(11) -0.006(10) -0.018(8) -0.035(9)
C24 0.066(9) 0.169(15) 0.070(9) 0.028(9) -0.004(7) -0.032(10)
C25 0.096(12) 0.087(12) 0.20(2) 0.019(12) 0.117(14) 0.031(10)
C26 0.26(3) 0.29(3) 0.109(17) 0.096(19) 0.078(19) 0.18(3)
C27 0.35(4) 0.098(16) 0.36(5) -0.04(2) 0.22(4) -0.06(2)
C28 0.123(18) 0.53(5) 0.26(3) -0.27(3) 0.12(2) -0.11(3)
C10 0.059(7) 0.067(8) 0.090(9) 0.014(7) 0.019(7) 0.008(7)
C11 0.106(11) 0.050(7) 0.075(9) -0.001(7) 0.018(8) -0.011(7)
C12 0.076(9) 0.061(8) 0.073(9) 0.005(7) 0.011(7) 0.003(7)
C29 0.068(9) 0.069(9) 0.123(15) 0.032(10) -0.042(9) 0.009(8)
C30 0.20(2) 0.35(4) 0.092(15) 0.10(2) 0.029(16) 0.11(3)
C31 0.18(2) 0.19(2) 0.37(4) 0.13(3) -0.17(3) -0.091(19)
C32 0.27(3) 0.145(18) 0.20(2) -0.048(17) -0.11(2) 0.12(2)
C33 0.143(14) 0.036(7) 0.065(9) -0.008(6) 0.012(8) -0.023(7)
C34 0.31(3) 0.095(12) 0.100(12) -0.049(10) -0.077(16) 0.087(15)
C35 0.16(2) 0.080(12) 0.28(3) -0.015(15) 0.01(2) -0.061(13)
C36 0.47(5) 0.117(15) 0.062(10) -0.007(10) -0.010(17) 0.12(2)

loop_
_atom_type_symbol
_atom_type_description
_atom_type_scat_dispersion_real
_atom_type_scat_dispersion_imag
_atom_type_scat_source
C C 0.0181 0.0091 'International Tables Vol C Tables 4.2.6.8 and 6.1.1.4'
H H 0.0000 0.0000 'International Tables Vol C Tables 4.2.6.8 and 6.1.1.4'
O O 0.0492 0.0322 'International Tables Vol C Tables 4.2.6.8 and 6.1.1.4'
Fe Fe -1.1336 3.1974 'International Tables Vol C Tables 4.2.6.8 and 6.1.1.4'

loop_
_geom_angle_atom_site_label_1
_geom_angle_atom_site_label_2
_geom_angle_atom_site_label_3
_geom_angle
_geom_angle_site_symmetry_1
_geom_angle_site_symmetry_3
O1 Fe1 O2 93.03(19) . 2_656
O1 Fe1 O2 101.28(19) . .
O2 Fe1 O2 162.0(3) 2_656 .
O1 Fe1 O1 75.0(3) . 2_656
O2 Fe1 O1 101.27(19) 2_656 2_656
O2 Fe1 O1 93.04(19) . 2_656
O1 Fe1 O3 160.92(19) . 2_656
O2 Fe1 O3 74.15(19) 2_656 2_656
O2 Fe1 O3 94.30(19) . 2_656
O1 Fe1 O3 93.41(19) 2_656 2_656
O1 Fe1 O3 93.41(19) . .
O2 Fe1 O3 94.30(19) 2_656 .
O2 Fe1 O3 74.15(19) . .
O1 Fe1 O3 160.93(19) 2_656 .
O3 Fe1 O3 101.5(3) 2_656 .
O1 Fe2 O1 76.5(3) 2_656 .
O1 Fe2 O4 169.0(2) 2_656 .
O1 Fe2 O4 93.31(19) . .
O1 Fe2 O4 93.31(19) 2_656 2_656
O1 Fe2 O4 169.0(2) . 2_656
O4 Fe2 O4 97.1(3) . 2_656
O1 Fe2 O5 100.1(2) 2_656 2_656
O1 Fe2 O5 93.1(2) . 2_656
O4 Fe2 O5 84.5(2) . 2_656
O4 Fe2 O5 84.4(2) 2_656 2_656
O1 Fe2 O5 93.1(2) 2_656 .
O1 Fe2 O5 100.1(2) . .
O4 Fe2 O5 84.4(2) . .
O4 Fe2 O5 84.5(2) 2_656 .
O5 Fe2 O5 163.2(3) 2_656 .
O3 Fe3 O2 76.90(19) . .
O3 Fe3 O8 94.3(2) . .
O2 Fe3 O8 171.2(2) . .
O3 Fe3 O7 171.5(2) . .
O2 Fe3 O7 94.6(2) . .
O8 Fe3 O7 94.2(2) . .
O3 Fe3 O6 96.0(2) . .
O2 Fe3 O6 96.2(2) . .
O8 Fe3 O6 84.3(2) . .
O7 Fe3 O6 84.5(2) . .
O3 Fe3 O9 96.4(2) . .
O2 Fe3 O9 96.3(2) . .
O8 Fe3 O9 84.8(2) . .
O7 Fe3 O9 84.7(2) . .
O6 Fe3 O9 164.1(2) . .
C1 O1 Fe2 127.2(4) . .
C1 O1 Fe1 128.3(4) . .
Fe2 O1 Fe1 104.2(2) . .
C2 O2 Fe3 126.8(5) . .
C2 O2 Fe1 128.1(5) . .
Fe3 O2 Fe1 104.4(2) . .
C3 O3 Fe3 125.8(4) . .
C3 O3 Fe1 128.5(5) . .
Fe3 O3 Fe1 104.3(2) . .
C4 O4 Fe2 130.3(5) . .
C6 O5 Fe2 129.7(5) . .
C7 O6 Fe3 129.3(7) . .
C9 O7 Fe3 132.2(8) . .
C10 O8 Fe3 131.3(7) . .
C12 O9 Fe3 125.5(7) . .
O4 C4 C5 124.8(8) . .
O4 C4 C13 113.8(7) . .
C5 C4 C13 121.3(7) . .
C4 C5 C6 124.1(7) . .
O5 C6 C5 122.4(7) . .
O5 C6 C17 116.3(8) . .
C5 C6 C17 121.3(8) . .
C15 C13 C16 110.0(9) . .
C15 C13 C14 107.5(9) . .
C16 C13 C14 110.8(9) . .
C15 C13 C4 106.7(7) . .
C16 C13 C4 112.9(8) . .
C14 C13 C4 108.8(6) . .
C18 C17 C6 108.1(8) . .
C18 C17 C19 113.4(10) . .
C6 C17 C19 114.1(9) . .
C18 C17 C20 110.2(11) . .
C6 C17 C20 107.0(8) . .
C19 C17 C20 103.8(10) . .
O6 C7 C8 123.0(11) . .
O6 C7 C21 116.1(11) . .
C8 C7 C21 120.9(12) . .
C9 C8 C7 124.8(12) . .
O7 C9 C8 122.2(11) . .
O7 C9 C25 113.6(12) . .
C8 C9 C25 123.9(12) . .
C24 C21 C7 111.3(11) . .
C24 C21 C23 108.9(11) . .
C7 C21 C23 113.2(12) . .
C24 C21 C22 109.2(11) . .
C7 C21 C22 105.6(10) . .
C23 C21 C22 108.4(10) . .
C28 C25 C27 109.6(14) . .
C28 C25 C9 110.8(14) . .
C27 C25 C9 114.1(14) . .
C28 C25 C26 109.7(15) . .
C27 C25 C26 104.3(15) . .
C9 C25 C26 108.1(11) . .
O8 C10 C11 121.0(11) . .
O8 C10 C29 117.8(12) . .
C11 C10 C29 120.5(11) . .
C12 C11 C10 123.1(12) . .
O9 C12 C11 126.3(11) . .
O9 C12 C33 110.8(11) . .
C11 C12 C33 122.5(11) . .
C32 C29 C31 110.3(13) . .
C32 C29 C10 113.4(14) . .
C31 C29 C10 110.7(12) . .
C32 C29 C30 108.3(14) . .
C31 C29 C30 108.1(15) . .
C10 C29 C30 105.8(12) . .
C36 C33 C35 109.7(15) . .
C36 C33 C34 113.5(12) . .
C35 C33 C34 109.5(12) . .
C36 C33 C12 113.1(12) . .
C35 C33 C12 101.3(11) . .
C34 C33 C12 108.9(12) . .
C8A C7A C21A 122.2(19) . .
C7A C8A C9A 127(2) . .
C8A C9A C25A 120.2(19) . .
C24A C21A C23A 107(2) . .
C24A C21A C22A 111(2) . .
C23A C21A C22A 106.0(19) . .
C24A C21A C7A 110(2) . .
C23A C21A C7A 109(2) . .
C22A C21A C7A 113(2) . .
C26A C25A C9A 110(2) . .
C26A C25A C27A 109(2) . .
C9A C25A C27A 114(2) . .
C26A C25A C28A 111(2) . .
C9A C25A C28A 108(2) . .
C27A C25A C28A 104(2) . .
C11A C10A C29A 121.5(19) . .
C10A C11A C12A 126(2) . .
C11A C12A C33A 117.2(18) . .
C32A C29A C31A 110(2) . .
C32A C29A C30A 111(2) . .
C31A C29A C30A 106.4(19) . .
C32A C29A C10A 111(2) . .
C31A C29A C10A 108(2) . .
C30A C29A C10A 110(2) . .
C34A C33A C35A 109(2) . .
C34A C33A C12A 109(2) . .
C35A C33A C12A 117(2) . .
C34A C33A C36A 111(2) . .
C35A C33A C36A 104(2) . .
C12A C33A C36A 105(2) . .

loop_
_geom_bond_atom_site_label_1
_geom_bond_atom_site_label_2
_geom_bond_distance
_geom_bond_site_symmetry_2
Fe1 O1 2.010(4) .
Fe1 O2 2.010(5) 2_656
Fe1 O2 2.010(5) .
Fe1 O1 2.010(4) 2_656
Fe1 O3 2.017(5) 2_656
Fe1 O3 2.017(5) .
Fe2 O1 1.975(5) 2_656
Fe2 O1 1.975(5) .
Fe2 O4 1.992(5) .
Fe2 O4 1.992(5) 2_656
Fe2 O5 2.026(5) 2_656
Fe2 O5 2.026(5) .
Fe3 O3 1.950(5) .
Fe3 O2 1.954(5) .
Fe3 O8 1.996(6) .
Fe3 O7 1.999(6) .
Fe3 O6 2.015(5) .
Fe3 O9 2.019(5) .
O1 C1 1.421(8) .
O2 C2 1.399(9) .
O3 C3 1.422(8) .
O4 C4 1.256(9) .
O5 C6 1.270(9) .
O6 C7 1.315(14) .
O7 C9 1.301(12) .
O8 C10 1.272(12) .
O9 C12 1.312(12) .
C4 C5 1.373(10) .
C4 C13 1.552(11) .
C5 C6 1.397(10) .
C6 C17 1.514(11) .
C13 C15 1.506(11) .
C13 C16 1.515(11) .
C13 C14 1.525(10) .
C17 C18 1.501(14) .
C17 C19 1.515(13) .
C17 C20 1.534(14) .
C7 C8 1.417(17) .
C7 C21 1.510(18) .
C8 C9 1.368(17) .
C9 C25 1.542(17) .
C21 C24 1.501(13) .
C21 C23 1.530(13) .
C21 C22 1.544(12) .
C25 C28 1.482(14) .
C25 C27 1.498(15) .
C25 C26 1.546(14) .
C10 C11 1.421(16) .
C10 C29 1.515(17) .
C11 C12 1.389(16) .
C12 C33 1.553(17) .
C29 C32 1.489(14) .
C29 C31 1.511(14) .
C29 C30 1.543(14) .
C33 C36 1.475(14) .
C33 C35 1.525(14) .
C33 C34 1.526(14) .
C7A C8A 1.372(18) .
C7A C21A 1.56(2) .
C8A C9A 1.390(18) .
C9A C25A 1.53(2) .
C21A C24A 1.499(16) .
C21A C23A 1.513(17) .
C21A C22A 1.538(16) .
C25A C26A 1.50(2) .
C25A C27A 1.53(2) .
C25A C28A 1.54(2) .
C10A C11A 1.372(18) .
C10A C29A 1.566(19) .
C11A C12A 1.394(18) .
C12A C33A 1.53(2) .
C29A C32A 1.487(16) .
C29A C31A 1.513(17) .
C29A C30A 1.544(16) .
C33A C34A 1.49(2) .
C33A C35A 1.53(2) .
C33A C36A 1.54(2) .
